data_2204714
loop_
_publ_author_name
'Kotlyar, Sergey A.'
'Zubatyuk, Roman I.'
'Zhigalko, Marina V.'
'Shishkin, Oleg V.'
'Chuprin, Gennady N.'
'Kiriyak, Andrey V.'
'Kamalov, Gerbert L.'

_publ_section_title
;
 (<i>cis</i>-<i>syn</i>-<i>cis</i>-Dicyclohexano-18-crown-6)potassium
 chlorochromate
;
_journal_issue 12
_journal_name_full 'Acta Crystallographica Section E'
_journal_page_first m1847
_journal_page_last m1848
_journal_paper_doi 10.1107/S1600536804028090
_journal_volume 60
_journal_year 2004
_chemical_formula_iupac '[K (C20 H36 O6)] [Cr Cl O3]'
_chemical_formula_moiety 'C20 H36 Cl Cr K O9'
_chemical_formula_sum 'C20 H36 Cl Cr K O9'
_chemical_formula_weight 547.04
_chemical_name_common
;
(cis-syn-cis-Dicyclohexano-18-crown-6)potassium chlorochromate
;
_chemical_name_systematic
;
cis-syn-cis-
icosahydrodibenzo[b,k][1,4,7,10,13,16]hexaoxacyclooctadecin)potassium
chlorochromate
;
_chemical_temperature_decomposition 383(2)
_space_group_IT_number 4
_symmetry_cell_setting monoclinic
_symmetry_space_group_name_Hall 'P 2yb'
_symmetry_space_group_name_H-M 'P 1 21 1'
_atom_sites_solution_hydrogens geom
_atom_sites_solution_primary direct
_atom_sites_solution_secondary difmap
_audit_creation_method SHELXL97
_cell_angle_alpha 90.00
_cell_angle_beta 104.306(17)
_cell_angle_gamma 90.00
_cell_formula_units_Z 2
_cell_length_a 8.8828(17)
_cell_length_b 10.271(2)
_cell_length_c 14.408(3)
_cell_measurement_reflns_used 24
_cell_measurement_temperature 293(2)
_cell_measurement_theta_max 15
_cell_measurement_theta_min 12
_cell_volume 1273.8(4)
_computing_cell_refinement P3
_computing_data_collection 'P3 (Siemens, 1989)'
_computing_data_reduction 'XDISK (Siemens, 1991)'
_computing_molecular_graphics 'XP (Siemens, 1991)'
_computing_publication_material SHELXL97
_computing_structure_refinement 'SHELXL97 (Sheldrick, 1997)'
_computing_structure_solution 'SHELXS97 (Sheldrick, 1990)'
_diffrn_ambient_temperature 293(2)
_diffrn_measured_fraction_theta_full 0.985
_diffrn_measured_fraction_theta_max 0.985
_diffrn_measurement_device_type 'Siemens P3/PC'
_diffrn_measurement_method \q-2\q
_diffrn_radiation_monochromator graphite
_diffrn_radiation_source 'fine-focus sealed tube'
_diffrn_radiation_type MoK\a
_diffrn_radiation_wavelength 0.71073
_diffrn_reflns_av_R_equivalents 0.0462
_diffrn_reflns_av_sigmaI/netI 0.0609
_diffrn_reflns_limit_h_max 10
_diffrn_reflns_limit_h_min 0
_diffrn_reflns_limit_k_max 12
_diffrn_reflns_limit_k_min 0
_diffrn_reflns_limit_l_max 16
_diffrn_reflns_limit_l_min -17
_diffrn_reflns_number 2518
_diffrn_reflns_theta_full 25.06
_diffrn_reflns_theta_max 25.06
_diffrn_reflns_theta_min 2.37
_diffrn_standards_decay_% 5
_diffrn_standards_interval_count 98
_diffrn_standards_number 2
_exptl_absorpt_coefficient_mu 0.762
_exptl_absorpt_correction_type none
_exptl_crystal_colour 'pale orange'
_exptl_crystal_density_diffrn 1.426
_exptl_crystal_density_method 'not measured'
_exptl_crystal_description Block
_exptl_crystal_F_000 576
_exptl_crystal_size_max 0.20
_exptl_crystal_size_mid 0.20
_exptl_crystal_size_min 0.10
_refine_diff_density_max 0.255
_refine_diff_density_min -0.230
_refine_ls_abs_structure_details 'Flack H D (1983), no Friedel pairs'
_refine_ls_abs_structure_Flack -0.02(4)
_refine_ls_extinction_method none
_refine_ls_goodness_of_fit_ref 0.928
_refine_ls_hydrogen_treatment constr
_refine_ls_matrix_type full
_refine_ls_number_parameters 289
_refine_ls_number_reflns 2367
_refine_ls_number_restraints 1
_refine_ls_restrained_S_all 0.928
_refine_ls_R_factor_all 0.0714
_refine_ls_R_factor_gt 0.0376
_refine_ls_shift/su_max 0.000
_refine_ls_shift/su_mean 0.000
_refine_ls_structure_factor_coef Fsqd
_refine_ls_weighting_details 'calc w = 1/[\s^2^(Fo^2^)+(0.0528P)^2^] where P = (Fo^2^+2Fc^2^)/3'
_refine_ls_weighting_scheme calc
_refine_ls_wR_factor_gt 0.0852
_refine_ls_wR_factor_ref 0.0906
_reflns_number_gt 1729
_reflns_number_total 2367
_reflns_threshold_expression I>2\s(I)
_cod_data_source_file is6008.cif
_cod_data_source_block I
_cod_depositor_comments
;
The following automatic conversions were performed:
'_symmetry_cell_setting' value 'Monoclinic' changed to 'monoclinic'
according to '/home/saulius/struct/CIF-dictionaries/cif_core.dic'
dictionary named 'cif_core.dic' version 2.4.1 from
2010-06-29.

'_exptl_absorpt_correction_type' value 'None' changed to
'none' according to '/home/saulius/struct/CIF-dictionaries/cif_core.dic'
dictionary named 'cif_core.dic' version 2.4.1 from 2010-06-29.

Automatic conversion script
Id: cif_fix_enum 1527 2010-12-29 10:47:43Z saulius 

The following automatic conversions were performed:

'_chemical_melting_point' tag was changed to
'_chemical_temperature_decomposition' since the value had been given
as '381-385 K (decomposed)'. The value was changed to '383(2)' - the
average value was taken and precision was estimated.

Automatic conversion script
Id: cif_fix_values 1646 2011-03-28 12:23:43Z adriana 

The following automatic conversions were performed:

'_chemical_melting_point' tag was changed to
'_chemical_temperature_decomposition' since the value had been given
as '381-385 K (decomposed)'. The value was changed to '383(2)' - the
average value was taken and precision was
estimated.

'_symmetry_cell_setting' value 'Monoclinic' changed to
'monoclinic' according to
/home/saulius/struct/CIF-dictionaries/cif_core.dic dictionary named
'cif_core.dic' version 2.4.1 from
2010-06-29.

'_exptl_absorpt_correction_type' value 'None' changed to
'none' according to
/home/saulius/struct/CIF-dictionaries/cif_core.dic dictionary named
'cif_core.dic' version 2.4.1 from 2010-06-29.

Automatic conversion script
Id: cif_fix_values 1715 2011-07-08 13:25:40Z adriana 
;
_cod_original_sg_symbol_H-M 'P 21'
_cod_database_code 2204714
_cod_database_fobs_code 2204714

loop_
_symmetry_equiv_pos_as_xyz
'x, y, z'
'-x, y+1/2, -z'

loop_
_atom_site_label
_atom_site_fract_x
_atom_site_fract_y
_atom_site_fract_z
_atom_site_U_iso_or_equiv
_atom_site_adp_type
_atom_site_calc_flag
_atom_site_refinement_flags
_atom_site_occupancy
_atom_site_type_symbol
Cr1 0.14117(10) 0.56239(8) 0.72275(6) 0.0538(3) Uani d . 1 Cr
K1 0.35321(12) 0.87197(11) 0.76127(7) 0.0449(3) Uani d . 1 K
Cl1 0.0261(2) 0.4939(2) 0.83219(12) 0.0774(5) Uani d . 1 Cl
O7 0.0493(7) 0.6841(6) 0.6699(4) 0.0942(16) Uani d . 1 O
O8 0.3160(5) 0.6035(5) 0.7741(3) 0.0833(14) Uani d . 1 O
O9 0.1365(5) 0.4446(5) 0.6498(3) 0.0813(14) Uani d . 1 O
O6 0.2407(4) 0.9603(5) 0.9157(3) 0.0650(12) Uani d . 1 O
O5 0.0854(4) 1.0277(4) 0.7285(3) 0.0602(12) Uani d . 1 O
O4 0.2609(4) 1.0096(5) 0.5931(2) 0.0618(11) Uani d . 1 O
O3 0.5399(3) 0.8853(4) 0.6149(2) 0.0433(8) Uani d . 1 O
O2 0.6761(4) 0.8291(3) 0.8133(2) 0.0435(9) Uani d . 1 O
O1 0.5094(4) 0.8228(4) 0.9617(2) 0.0486(10) Uani d . 1 O
C1 0.2874(6) 0.8947(6) 1.0067(4) 0.0552(16) Uani d . 1 C
H1 0.2509 0.9463 1.0540 0.066 Uiso calc R 1 H
C2 0.4619(6) 0.8931(6) 1.0355(3) 0.0501(14) Uani d . 1 C
H2 0.5007 0.9826 1.0376 0.060 Uiso calc R 1 H
C3 0.6732(6) 0.8083(8) 0.9774(4) 0.0669(19) Uani d . 1 C
H3A 0.7135 0.7562 1.0342 0.080 Uiso calc R 1 H
H3B 0.7230 0.8930 0.9870 0.080 Uiso calc R 1 H
C4 0.7063(6) 0.7446(7) 0.8936(4) 0.0576(16) Uani d . 1 C
H4A 0.8144 0.7179 0.9085 0.069 Uiso calc R 1 H
H4B 0.6425 0.6671 0.8780 0.069 Uiso calc R 1 H
C5 0.7245(6) 0.7746(7) 0.7357(3) 0.0559(15) Uani d . 1 C
H5A 0.6640 0.6971 0.7131 0.067 Uiso calc R 1 H
H5B 0.8330 0.7496 0.7562 0.067 Uiso calc R 1 H
C6 0.7032(5) 0.8720(7) 0.6565(3) 0.0551(15) Uani d . 1 C
H6A 0.7472 0.9551 0.6813 0.066 Uiso calc R 1 H
H6B 0.7553 0.8427 0.6085 0.066 Uiso calc R 1 H
C7 0.5025(6) 0.9926(5) 0.5506(3) 0.0451(12) Uani d . 1 C
H7 0.5354 1.0735 0.5859 0.054 Uiso calc R 1 H
C8 0.3269(6) 0.9934(6) 0.5136(3) 0.0470(13) Uani d . 1 C
H8 0.2980 1.0689 0.4713 0.056 Uiso calc R 1 H
C9 0.0987(7) 1.0396(10) 0.5677(4) 0.093(3) Uani d . 1 C
H9A 0.0384 0.9602 0.5535 0.112 Uiso calc R 1 H
H9B 0.0743 1.0945 0.5112 0.112 Uiso calc R 1 H
C10 0.0602(9) 1.1072(8) 0.6481(6) 0.083(2) Uani d . 1 C
H10A 0.1235 1.1850 0.6632 0.099 Uiso calc R 1 H
H10B -0.0480 1.1337 0.6302 0.099 Uiso calc R 1 H
C11 0.0582(7) 1.0892(9) 0.8095(5) 0.084(2) Uani d . 1 C
H11A -0.0474 1.1219 0.7950 0.101 Uiso calc R 1 H
H11B 0.1282 1.1626 0.8269 0.101 Uiso calc R 1 H
C12 0.0821(7) 0.9975(11) 0.8906(5) 0.094(3) Uani d . 1 C
H12A 0.0548 1.0388 0.9447 0.113 Uiso calc R 1 H
H12B 0.0167 0.9215 0.8725 0.113 Uiso calc R 1 H
C13 0.5178(8) 0.8317(6) 1.1342(4) 0.0613(17) Uani d . 1 C
H13A 0.6305 0.8295 1.1516 0.074 Uiso calc R 1 H
H13B 0.4845 0.8852 1.1809 0.074 Uiso calc R 1 H
C14 0.4562(9) 0.6948(7) 1.1378(5) 0.072(2) Uani d . 1 C
H14A 0.4981 0.6383 1.0964 0.087 Uiso calc R 1 H
H14B 0.4887 0.6613 1.2026 0.087 Uiso calc R 1 H
C15 0.2812(10) 0.6963(7) 1.1055(6) 0.083(2) Uani d . 1 C
H15A 0.2402 0.7448 1.1515 0.100 Uiso calc R 1 H
H15B 0.2429 0.6077 1.1042 0.100 Uiso calc R 1 H
C16 0.2218(8) 0.7572(7) 1.0064(5) 0.075(2) Uani d . 1 C
H16A 0.2539 0.7045 0.9588 0.090 Uiso calc R 1 H
H16B 0.1092 0.7604 0.9900 0.090 Uiso calc R 1 H
C17 0.2703(6) 0.8711(6) 0.4556(4) 0.0569(14) Uani d . 1 C
H17A 0.2956 0.7948 0.4961 0.068 Uiso calc R 1 H
H17B 0.1584 0.8745 0.4309 0.068 Uiso calc R 1 H
C18 0.3484(7) 0.8623(7) 0.3731(4) 0.0646(16) Uani d . 1 C
H18A 0.3168 0.7822 0.3380 0.077 Uiso calc R 1 H
H18B 0.3142 0.9345 0.3296 0.077 Uiso calc R 1 H
C19 0.5217(7) 0.8651(7) 0.4070(4) 0.0654(17) Uani d . 1 C
H19A 0.5668 0.8644 0.3522 0.078 Uiso calc R 1 H
H19B 0.5572 0.7880 0.4449 0.078 Uiso calc R 1 H
C20 0.5752(7) 0.9850(7) 0.4666(4) 0.0565(15) Uani d . 1 C
H20A 0.5474 1.0619 0.4270 0.068 Uiso calc R 1 H
H20B 0.6874 0.9831 0.4897 0.068 Uiso calc R 1 H

loop_
_atom_site_aniso_label
_atom_site_aniso_U_11
_atom_site_aniso_U_22
_atom_site_aniso_U_33
_atom_site_aniso_U_12
_atom_site_aniso_U_13
_atom_site_aniso_U_23
Cr1 0.0495(5) 0.0471(5) 0.0601(5) 0.0073(5) 0.0046(4) -0.0046(5)
K1 0.0398(6) 0.0512(7) 0.0440(6) 0.0082(6) 0.0110(5) 0.0021(6)
Cl1 0.0758(11) 0.0827(12) 0.0731(10) -0.0001(10) 0.0172(9) 0.0094(10)
O7 0.108(4) 0.093(4) 0.087(3) 0.042(3) 0.033(3) 0.034(3)
O8 0.060(3) 0.069(3) 0.110(4) -0.017(2) -0.002(2) -0.011(3)
O9 0.073(3) 0.079(3) 0.092(3) -0.006(3) 0.021(3) -0.030(3)
O6 0.036(2) 0.102(4) 0.059(2) 0.005(2) 0.0177(17) -0.016(3)
O5 0.051(2) 0.068(3) 0.063(2) 0.016(2) 0.0166(19) -0.006(2)
O4 0.048(2) 0.087(3) 0.049(2) 0.026(2) 0.0092(17) 0.013(2)
O3 0.0328(17) 0.055(2) 0.0396(17) 0.0040(18) 0.0045(14) 0.0084(19)
O2 0.0418(18) 0.055(2) 0.0339(16) 0.0103(17) 0.0106(14) 0.0081(16)
O1 0.0350(18) 0.076(3) 0.0366(18) -0.0131(18) 0.0118(14) -0.0059(19)
C1 0.056(3) 0.070(4) 0.046(3) -0.017(3) 0.024(3) -0.029(3)
C2 0.061(3) 0.055(4) 0.035(3) -0.016(3) 0.014(2) -0.004(3)
C3 0.046(3) 0.110(5) 0.042(3) -0.001(4) 0.006(2) 0.025(4)
C4 0.038(3) 0.079(4) 0.054(3) 0.017(3) 0.010(3) 0.031(3)
C5 0.046(3) 0.069(4) 0.051(3) 0.025(3) 0.009(3) 0.001(3)
C6 0.033(3) 0.097(5) 0.036(2) 0.009(3) 0.011(2) 0.003(3)
C7 0.051(3) 0.039(3) 0.044(3) -0.005(3) 0.009(2) -0.003(3)
C8 0.049(3) 0.047(3) 0.043(3) 0.012(3) 0.010(2) 0.011(3)
C9 0.055(4) 0.161(9) 0.058(3) 0.051(5) 0.006(3) 0.020(5)
C10 0.058(4) 0.085(6) 0.106(6) 0.030(4) 0.020(4) 0.016(5)
C11 0.050(4) 0.106(7) 0.092(5) 0.025(4) 0.010(3) -0.039(5)
C12 0.051(4) 0.172(9) 0.062(4) 0.017(5) 0.020(3) -0.012(5)
C13 0.085(4) 0.060(4) 0.041(3) -0.019(4) 0.020(3) -0.011(3)
C14 0.111(6) 0.066(4) 0.051(3) -0.018(4) 0.041(4) -0.005(3)
C15 0.114(7) 0.056(4) 0.102(6) -0.024(4) 0.069(5) -0.013(4)
C16 0.058(4) 0.082(5) 0.093(5) -0.032(4) 0.033(4) -0.032(4)
C17 0.043(3) 0.056(4) 0.061(3) -0.002(3) -0.006(2) 0.001(3)
C18 0.076(4) 0.066(4) 0.042(3) 0.005(4) -0.002(3) -0.002(3)
C19 0.067(4) 0.086(5) 0.045(3) -0.005(4) 0.017(3) -0.014(4)
C20 0.063(4) 0.063(4) 0.047(3) -0.005(3) 0.019(3) 0.013(3)

loop_
_atom_type_symbol
_atom_type_description
_atom_type_scat_dispersion_real
_atom_type_scat_dispersion_imag
_atom_type_scat_source
C C 0.0033 0.0016 'International Tables Vol C Tables 4.2.6.8 and 6.1.1.4'
H H 0.0000 0.0000 'International Tables Vol C Tables 4.2.6.8 and 6.1.1.4'
O O 0.0106 0.0060 'International Tables Vol C Tables 4.2.6.8 and 6.1.1.4'
Cl Cl 0.1484 0.1585 'International Tables Vol C Tables 4.2.6.8 and 6.1.1.4'
K K 0.2009 0.2494 'International Tables Vol C Tables 4.2.6.8 and 6.1.1.4'
Cr Cr 0.3209 0.6236 'International Tables Vol C Tables 4.2.6.8 and 6.1.1.4'

loop_
_geom_angle_atom_site_label_1
_geom_angle_atom_site_label_2
_geom_angle_atom_site_label_3
_geom_angle
O7 Cr1 O9 110.8(3)
O7 Cr1 O8 109.9(3)
O9 Cr1 O8 111.6(2)
O7 Cr1 Cl1 108.81(19)
O9 Cr1 Cl1 106.84(19)
O8 Cr1 Cl1 108.84(19)
O7 Cr1 K1 64.7(2)
O9 Cr1 K1 133.25(18)
O8 Cr1 K1 45.49(18)
Cl1 Cr1 K1 118.80(6)
O4 K1 O8 123.53(14)
O4 K1 O6 116.47(13)
O8 K1 O6 101.29(15)
O4 K1 O5 60.22(11)
O8 K1 O5 117.71(13)
O6 K1 O5 59.75(12)
O4 K1 O2 112.19(11)
O8 K1 O2 87.55(12)
O6 K1 O2 112.23(10)
O5 K1 O2 154.05(12)
O4 K1 O1 157.67(13)
O8 K1 O1 78.40(13)
O6 K1 O1 56.44(11)
O5 K1 O1 116.11(11)
O2 K1 O1 60.38(9)
O4 K1 O3 56.74(10)
O8 K1 O3 100.80(13)
O6 K1 O3 155.88(13)
O5 K1 O3 116.72(11)
O2 K1 O3 59.27(9)
O1 K1 O3 119.62(9)
O4 K1 O7 85.01(12)
O8 K1 O7 49.66(12)
O6 K1 O7 95.07(12)
O5 K1 O7 72.05(13)
O2 K1 O7 133.73(12)
O1 K1 O7 115.68(11)
O3 K1 O7 106.60(11)
O4 K1 C4 134.80(12)
O8 K1 C4 72.47(15)
O6 K1 C4 97.81(12)
O5 K1 C4 155.96(13)
O2 K1 C4 22.83(11)
O1 K1 C4 41.74(11)
O3 K1 C4 79.78(11)
O7 K1 C4 122.11(15)
O4 K1 Cr1 106.40(10)
O8 K1 Cr1 24.20(9)
O6 K1 Cr1 97.47(10)
O5 K1 Cr1 94.95(9)
O2 K1 Cr1 110.87(8)
O1 K1 Cr1 95.77(8)
O3 K1 Cr1 106.65(8)
O7 K1 Cr1 25.55(9)
C4 K1 Cr1 96.66(12)
Cr1 O7 K1 89.8(2)
Cr1 O8 K1 110.3(2)
C12 O6 C1 113.8(4)
C12 O6 K1 114.2(3)
C1 O6 K1 119.4(3)
C10 O5 C11 113.8(6)
C10 O5 K1 115.5(3)
C11 O5 K1 115.5(3)
C8 O4 C9 114.2(4)
C8 O4 K1 123.9(3)
C9 O4 K1 113.5(4)
C7 O3 C6 113.3(4)
C7 O3 K1 114.4(3)
C6 O3 K1 112.4(2)
C5 O2 C4 111.7(4)
C5 O2 K1 110.0(3)
C4 O2 K1 106.8(3)
C3 O1 C2 114.3(4)
C3 O1 K1 113.1(3)
C2 O1 K1 119.5(3)
O6 C1 C2 107.6(4)
O6 C1 C16 113.9(5)
C2 C1 C16 110.9(6)
O6 C1 H1 108.1
C2 C1 H1 108.1
C16 C1 H1 108.1
O1 C2 C1 105.9(4)
O1 C2 C13 113.4(5)
C1 C2 C13 109.8(5)
O1 C2 H2 109.2
C1 C2 H2 109.2
C13 C2 H2 109.2
O1 C3 C4 108.7(5)
O1 C3 H3A 109.9
C4 C3 H3A 109.9
O1 C3 H3B 109.9
C4 C3 H3B 109.9
H3A C3 H3B 108.3
O2 C4 C3 111.2(5)
O2 C4 K1 50.4(2)
C3 C4 K1 86.9(3)
O2 C4 H4A 109.4
C3 C4 H4A 109.4
K1 C4 H4A 158.7
O2 C4 H4B 109.4
C3 C4 H4B 109.4
K1 C4 H4B 77.7
H4A C4 H4B 108.0
O2 C5 C6 109.5(5)
O2 C5 H5A 109.8
C6 C5 H5A 109.8
O2 C5 H5B 109.8
C6 C5 H5B 109.8
H5A C5 H5B 108.2
O3 C6 C5 107.9(4)
O3 C6 H6A 110.1
C5 C6 H6A 110.1
O3 C6 H6B 110.1
C5 C6 H6B 110.1
H6A C6 H6B 108.4
O3 C7 C20 113.8(5)
O3 C7 C8 106.7(4)
C20 C7 C8 108.9(4)
O3 C7 H7 109.1
C20 C7 H7 109.1
C8 C7 H7 109.1
O4 C8 C7 108.0(4)
O4 C8 C17 113.2(4)
C7 C8 C17 111.1(4)
O4 C8 H8 108.1
C7 C8 H8 108.1
C17 C8 H8 108.1
O4 C9 C10 108.5(5)
O4 C9 H9A 110.0
C10 C9 H9A 110.0
O4 C9 H9B 110.0
C10 C9 H9B 110.0
H9A C9 H9B 108.4
O5 C10 C9 111.1(6)
O5 C10 H10A 109.4
C9 C10 H10A 109.4
O5 C10 H10B 109.4
C9 C10 H10B 109.4
H10A C10 H10B 108.0
O5 C11 C12 110.6(7)
O5 C11 H11A 109.5
C12 C11 H11A 109.5
O5 C11 H11B 109.5
C12 C11 H11B 109.5
H11A C11 H11B 108.1
O6 C12 C11 108.3(6)
O6 C12 H12A 110.0
C11 C12 H12A 110.0
O6 C12 H12B 110.0
C11 C12 H12B 110.0
H12A C12 H12B 108.4
C14 C13 C2 112.3(5)
C14 C13 H13A 109.1
C2 C13 H13A 109.1
C14 C13 H13B 109.1
C2 C13 H13B 109.1
H13A C13 H13B 107.9
C15 C14 C13 109.5(6)
C15 C14 H14A 109.8
C13 C14 H14A 109.8
C15 C14 H14B 109.8
C13 C14 H14B 109.8
H14A C14 H14B 108.2
C14 C15 C16 112.5(5)
C14 C15 H15A 109.1
C16 C15 H15A 109.1
C14 C15 H15B 109.1
C16 C15 H15B 109.1
H15A C15 H15B 107.8
C1 C16 C15 109.4(5)
C1 C16 H16A 109.8
C15 C16 H16A 109.8
C1 C16 H16B 109.8
C15 C16 H16B 109.8
H16A C16 H16B 108.2
C18 C17 C8 109.0(5)
C18 C17 H17A 109.9
C8 C17 H17A 109.9
C18 C17 H17B 109.9
C8 C17 H17B 109.9
H17A C17 H17B 108.3
C19 C18 C17 112.1(4)
C19 C18 H18A 109.2
C17 C18 H18A 109.2
C19 C18 H18B 109.2
C17 C18 H18B 109.2
H18A C18 H18B 107.9
C18 C19 C20 110.9(6)
C18 C19 H19A 109.5
C20 C19 H19A 109.5
C18 C19 H19B 109.5
C20 C19 H19B 109.5
H19A C19 H19B 108.1
C19 C20 C7 111.2(5)
C19 C20 H20A 109.4
C7 C20 H20A 109.4
C19 C20 H20B 109.4
C7 C20 H20B 109.4
H20A C20 H20B 108.0

loop_
_geom_bond_atom_site_label_1
_geom_bond_atom_site_label_2
_geom_bond_distance
_geom_bond_publ_flag
Cr1 O7 1.582(5) ?
Cr1 O9 1.597(4) ?
Cr1 O8 1.603(4) ?
Cr1 Cl1 2.1960(19) ?
Cr1 K1 3.6673(16) ?
K1 O1 2.922(3) y
K1 O2 2.814(3) y
K1 O3 2.991(3) y
K1 O4 2.749(4) y
K1 O5 2.808(4) y
K1 O6 2.806(4) y
K1 O7 3.315(7) y
K1 O8 2.789(5) y
K1 C4 3.497(5) ?
O6 C12 1.418(7) ?
O6 C1 1.440(7) ?
O5 C10 1.390(8) ?
O5 C11 1.400(7) ?
O4 C8 1.420(6) ?
O4 C9 1.430(6) ?
O3 C7 1.425(6) ?
O3 C6 1.432(5) ?
O2 C5 1.411(6) ?
O2 C4 1.417(6) ?
O1 C3 1.424(6) ?
O1 C2 1.432(6) ?
C1 C2 1.502(7) ?
C1 C16 1.528(9) ?
C1 H1 0.9800 ?
C2 C13 1.522(7) ?
C2 H2 0.9800 ?
C3 C4 1.466(9) ?
C3 H3A 0.9700 ?
C3 H3B 0.9700 ?
C4 H4A 0.9700 ?
C4 H4B 0.9700 ?
C5 C6 1.494(8) ?
C5 H5A 0.9700 ?
C5 H5B 0.9700 ?
C6 H6A 0.9700 ?
C6 H6B 0.9700 ?
C7 C20 1.509(6) ?
C7 C8 1.519(7) ?
C7 H7 0.9800 ?
C8 C17 1.524(8) ?
C8 H8 0.9800 ?
C9 C10 1.462(9) ?
C9 H9A 0.9700 ?
C9 H9B 0.9700 ?
C10 H10A 0.9700 ?
C10 H10B 0.9700 ?
C11 C12 1.474(11) ?
C11 H11A 0.9700 ?
C11 H11B 0.9700 ?
C12 H12A 0.9700 ?
C12 H12B 0.9700 ?
C13 C14 1.514(9) ?
C13 H13A 0.9700 ?
C13 H13B 0.9700 ?
C14 C15 1.509(10) ?
C14 H14A 0.9700 ?
C14 H14B 0.9700 ?
C15 C16 1.529(10) ?
C15 H15A 0.9700 ?
C15 H15B 0.9700 ?
C16 H16A 0.9700 ?
C16 H16B 0.9700 ?
C17 C18 1.519(8) ?
C17 H17A 0.9700 ?
C17 H17B 0.9700 ?
C18 C19 1.496(8) ?
C18 H18A 0.9700 ?
C18 H18B 0.9700 ?
C19 C20 1.509(9) ?
C19 H19A 0.9700 ?
C19 H19B 0.9700 ?
C20 H20A 0.9700 ?
C20 H20B 0.9700 ?

loop_
_geom_torsion_atom_site_label_1
_geom_torsion_atom_site_label_2
_geom_torsion_atom_site_label_3
_geom_torsion_atom_site_label_4
_geom_torsion
_geom_torsion_publ_flag
O1 C3 C4 O2 70.8(7) y
O6 C1 C2 O1 -60.5(6) y
O2 C5 C6 O3 -71.5(6) y
O3 C7 C8 O4 60.7(5) y
O4 C9 C10 O5 -63.2(9) y
O5 C11 C12 O6 64.3(8) y
O7 Cr1 K1 O4 -34.3(2) ?
O9 Cr1 K1 O4 61.1(3) ?
O8 Cr1 K1 O4 138.6(3) ?
Cl1 Cr1 K1 O4 -132.79(10) ?
O7 Cr1 K1 O8 -172.9(3) ?
O9 Cr1 K1 O8 -77.5(4) ?
Cl1 Cr1 K1 O8 88.6(3) ?
O7 Cr1 K1 O6 86.1(2) ?
O9 Cr1 K1 O6 -178.4(3) ?
O8 Cr1 K1 O6 -101.0(3) ?
Cl1 Cr1 K1 O6 -12.31(11) ?
O7 Cr1 K1 O5 26.0(2) ?
O9 Cr1 K1 O5 121.5(3) ?
O8 Cr1 K1 O5 -161.0(3) ?
Cl1 Cr1 K1 O5 -72.41(10) ?
O7 Cr1 K1 O2 -156.6(2) ?
O9 Cr1 K1 O2 -61.2(3) ?
O8 Cr1 K1 O2 16.3(3) ?
Cl1 Cr1 K1 O2 104.97(9) ?
O7 Cr1 K1 O1 143.0(2) ?
O9 Cr1 K1 O1 -121.6(3) ?
O8 Cr1 K1 O1 -44.1(3) ?
Cl1 Cr1 K1 O1 44.52(10) ?
O7 Cr1 K1 O3 -93.8(2) ?
O9 Cr1 K1 O3 1.7(3) ?
O8 Cr1 K1 O3 79.1(3) ?
Cl1 Cr1 K1 O3 167.79(9) ?
O9 Cr1 K1 O7 95.4(3) ?
O8 Cr1 K1 O7 172.9(3) ?
Cl1 Cr1 K1 O7 -98.4(2) ?
O7 Cr1 K1 C4 -175.1(2) ?
O9 Cr1 K1 C4 -79.6(3) ?
O8 Cr1 K1 C4 -2.1(3) ?
Cl1 Cr1 K1 C4 86.50(11) ?
O9 Cr1 O7 K1 -129.1(2) ?
O8 Cr1 O7 K1 -5.4(2) ?
Cl1 Cr1 O7 K1 113.70(11) ?
O4 K1 O7 Cr1 147.1(2) ?
O8 K1 O7 Cr1 3.80(17) ?
O6 K1 O7 Cr1 -96.7(2) ?
O5 K1 O7 Cr1 -152.6(2) ?
O2 K1 O7 Cr1 30.9(3) ?
O1 K1 O7 Cr1 -41.7(2) ?
O3 K1 O7 Cr1 94.0(2) ?
C4 K1 O7 Cr1 5.8(2) ?
O7 Cr1 O8 K1 6.8(3) ?
O9 Cr1 O8 K1 130.1(3) ?
Cl1 Cr1 O8 K1 -112.23(18) ?
O4 K1 O8 Cr1 -49.6(3) ?
O6 K1 O8 Cr1 83.1(3) ?
O5 K1 O8 Cr1 21.4(3) ?
O2 K1 O8 Cr1 -164.8(2) ?
O1 K1 O8 Cr1 135.0(3) ?
O3 K1 O8 Cr1 -106.7(2) ?
O7 K1 O8 Cr1 -4.00(18) ?
C4 K1 O8 Cr1 177.8(3) ?
O4 K1 O6 C12 41.8(6) ?
O8 K1 O6 C12 -95.0(6) ?
O5 K1 O6 C12 20.7(6) ?
O2 K1 O6 C12 173.1(6) ?
O1 K1 O6 C12 -162.7(6) ?
O3 K1 O6 C12 109.0(6) ?
O7 K1 O6 C12 -45.1(6) ?
C4 K1 O6 C12 -168.5(6) ?
Cr1 K1 O6 C12 -70.7(6) ?
O4 K1 O6 C1 -178.5(3) ?
O8 K1 O6 C1 44.7(4) ?
O5 K1 O6 C1 160.4(4) ?
O2 K1 O6 C1 -47.2(4) ?
O1 K1 O6 C1 -23.0(3) ?
O3 K1 O6 C1 -111.3(4) ?
O7 K1 O6 C1 94.6(4) ?
C4 K1 O6 C1 -28.8(4) ?
Cr1 K1 O6 C1 69.0(4) ?
O4 K1 O5 C10 -8.6(5) ?
O8 K1 O5 C10 -123.3(5) ?
O6 K1 O5 C10 149.6(5) ?
O2 K1 O5 C10 70.9(5) ?
O1 K1 O5 C10 146.4(5) ?
O3 K1 O5 C10 -3.2(5) ?
O7 K1 O5 C10 -103.2(5) ?
C4 K1 O5 C10 126.6(5) ?
Cr1 K1 O5 C10 -114.7(5) ?
O4 K1 O5 C11 -145.0(5) ?
O8 K1 O5 C11 100.3(5) ?
O6 K1 O5 C11 13.2(5) ?
O2 K1 O5 C11 -65.4(5) ?
O1 K1 O5 C11 10.1(5) ?
O3 K1 O5 C11 -139.6(5) ?
O7 K1 O5 C11 120.5(5) ?
C4 K1 O5 C11 -9.7(6) ?
Cr1 K1 O5 C11 109.0(5) ?
O8 K1 O4 C8 -65.0(4) ?
O6 K1 O4 C8 168.6(4) ?
O5 K1 O4 C8 -170.3(4) ?
O2 K1 O4 C8 37.4(4) ?
O1 K1 O4 C8 103.0(5) ?
O3 K1 O4 C8 15.4(4) ?
O7 K1 O4 C8 -98.2(4) ?
C4 K1 O4 C8 33.5(5) ?
Cr1 K1 O4 C8 -84.0(4) ?
O8 K1 O4 C9 81.1(5) ?
O6 K1 O4 C9 -45.2(5) ?
O5 K1 O4 C9 -24.2(5) ?
O2 K1 O4 C9 -176.5(5) ?
O1 K1 O4 C9 -110.8(5) ?
O3 K1 O4 C9 161.5(5) ?
O7 K1 O4 C9 48.0(5) ?
C4 K1 O4 C9 179.7(5) ?
Cr1 K1 O4 C9 62.1(5) ?
O4 K1 O3 C7 20.2(3) ?
O8 K1 O3 C7 143.4(3) ?
O6 K1 O3 C7 -60.6(4) ?
O5 K1 O3 C7 14.6(3) ?
O2 K1 O3 C7 -136.1(3) ?
O1 K1 O3 C7 -133.9(3) ?
O7 K1 O3 C7 92.5(3) ?
C4 K1 O3 C7 -146.9(3) ?
Cr1 K1 O3 C7 119.2(3) ?
O4 K1 O3 C6 151.2(4) ?
O8 K1 O3 C6 -85.6(4) ?
O6 K1 O3 C6 70.4(5) ?
O5 K1 O3 C6 145.6(4) ?
O2 K1 O3 C6 -5.1(4) ?
O1 K1 O3 C6 -2.9(4) ?
O7 K1 O3 C6 -136.5(4) ?
C4 K1 O3 C6 -15.9(4) ?
Cr1 K1 O3 C6 -109.8(4) ?
O4 K1 O2 C5 -51.6(4) ?
O8 K1 O2 C5 73.8(3) ?
O6 K1 O2 C5 175.0(3) ?
O5 K1 O2 C5 -118.8(4) ?
O1 K1 O2 C5 151.9(4) ?
O3 K1 O2 C5 -30.3(3) ?
O7 K1 O2 C5 53.5(4) ?
C4 K1 O2 C5 121.4(5) ?
Cr1 K1 O2 C5 67.2(3) ?
O4 K1 O2 C4 -173.0(3) ?
O8 K1 O2 C4 -47.5(3) ?
O6 K1 O2 C4 53.7(4) ?
O5 K1 O2 C4 119.9(4) ?
O1 K1 O2 C4 30.5(3) ?
O3 K1 O2 C4 -151.6(4) ?
O7 K1 O2 C4 -67.9(4) ?
Cr1 K1 O2 C4 -54.2(3) ?
O4 K1 O1 C3 -73.6(5) ?
O8 K1 O1 C3 96.2(4) ?
O6 K1 O1 C3 -151.7(5) ?
O5 K1 O1 C3 -148.4(4) ?
O2 K1 O1 C3 2.4(4) ?
O3 K1 O1 C3 0.3(5) ?
O7 K1 O1 C3 129.9(4) ?
C4 K1 O1 C3 19.6(4) ?
Cr1 K1 O1 C3 113.2(4) ?
O4 K1 O1 C2 65.4(4) ?
O8 K1 O1 C2 -124.8(3) ?
O6 K1 O1 C2 -12.7(3) ?
O5 K1 O1 C2 -9.4(4) ?
O2 K1 O1 C2 141.4(4) ?
O3 K1 O1 C2 139.3(3) ?
O7 K1 O1 C2 -91.1(3) ?
C4 K1 O1 C2 158.6(4) ?
Cr1 K1 O1 C2 -107.8(3) ?
C12 O6 C1 C2 -165.3(6) ?
K1 O6 C1 C2 54.8(5) ?
C12 O6 C1 C16 71.2(7) ?
K1 O6 C1 C16 -68.6(5) ?
C3 O1 C2 C1 -178.8(5) ?
K1 O1 C2 C1 42.7(5) ?
C3 O1 C2 C13 -58.3(6) ?
K1 O1 C2 C13 163.2(3) ?
C16 C1 C2 O1 64.8(6) ?
O6 C1 C2 C13 176.7(5) ?
C16 C1 C2 C13 -58.0(6) ?
C2 O1 C3 C4 -175.5(5) ?
K1 O1 C3 C4 -34.3(7) ?
C5 O2 C4 C3 173.1(5) ?
K1 O2 C4 C3 -66.7(5) ?
C5 O2 C4 K1 -120.3(4) ?
O1 C3 C4 K1 25.7(5) ?
O4 K1 C4 O2 9.2(4) ?
O8 K1 C4 O2 129.4(4) ?
O6 K1 C4 O2 -131.2(3) ?
O5 K1 C4 O2 -111.3(4) ?
O1 K1 C4 O2 -138.5(4) ?
O3 K1 C4 O2 24.5(3) ?
O7 K1 C4 O2 127.8(3) ?
Cr1 K1 C4 O2 130.3(3) ?
O4 K1 C4 C3 130.2(4) ?
O8 K1 C4 C3 -109.6(4) ?
O6 K1 C4 C3 -10.2(4) ?
O5 K1 C4 C3 9.6(6) ?
O2 K1 C4 C3 121.0(6) ?
O1 K1 C4 C3 -17.5(3) ?
O3 K1 C4 C3 145.5(4) ?
O7 K1 C4 C3 -111.2(4) ?
Cr1 K1 C4 C3 -108.7(4) ?
C4 O2 C5 C6 -175.0(4) ?
K1 O2 C5 C6 66.7(5) ?
C7 O3 C6 C5 169.0(4) ?
K1 O3 C6 C5 37.4(5) ?
C6 O3 C7 C20 60.1(5) ?
K1 O3 C7 C20 -169.3(3) ?
C6 O3 C7 C8 -179.8(4) ?
K1 O3 C7 C8 -49.2(4) ?
C9 O4 C8 C7 167.5(6) ?
K1 O4 C8 C7 -46.6(6) ?
C9 O4 C8 C17 -69.1(7) ?
K1 O4 C8 C17 76.8(5) ?
C20 C7 C8 O4 -176.0(5) ?
O3 C7 C8 C17 -64.0(5) ?
C20 C7 C8 C17 59.3(6) ?
C8 O4 C9 C10 -155.8(6) ?
K1 O4 C9 C10 54.6(8) ?
C11 O5 C10 C9 176.9(6) ?
K1 O5 C10 C9 39.8(7) ?
C10 O5 C11 C12 178.0(6) ?
K1 O5 C11 C12 -44.9(6) ?
C1 O6 C12 C11 166.7(6) ?
K1 O6 C12 C11 -51.3(8) ?
O1 C2 C13 C14 -60.5(7) ?
C1 C2 C13 C14 57.7(7) ?
C2 C13 C14 C15 -55.7(7) ?
C13 C14 C15 C16 55.3(7) ?
O6 C1 C16 C15 178.9(5) ?
C2 C1 C16 C15 57.3(6) ?
C14 C15 C16 C1 -56.4(7) ?
O4 C8 C17 C18 -179.5(4) ?
C7 C8 C17 C18 -57.8(6) ?
C8 C17 C18 C19 55.9(7) ?
C17 C18 C19 C20 -55.8(7) ?
C18 C19 C20 C7 56.9(6) ?
O3 C7 C20 C19 60.7(6) ?
C8 C7 C20 C19 -58.2(7) ?
